data_7036408
loop_
_publ_author_name
'Maisuls, Iv\'an'
'Wolcan, Ezequiel'
'Piro, Oscar E.'
'Etcheverr\'ia, Gustavo A'
'Petroselli, Gabriela'
'Erra-Ballsels, Rosa'
'Cabrerizo, Franco M.'
'Ruiz, Gustavo T.'

_publ_section_title
;
 Norharmane rhenium(i) polypyridyl complexes: synthesis, structural and
 spectroscopic characterization.
;
_journal_issue 39
_journal_name_full 'Dalton transactions (Cambridge, England : 2003)'
_journal_page_first 17064
_journal_page_last 17074
_journal_paper_doi 10.1039/c5dt02790j
_journal_volume 44
_journal_year 2015
_chemical_formula_sum 'C27 H16 F3 N4 O6 Re S'
_chemical_formula_weight 767.70
_chemical_name_systematic
'fac-tricarbonyl(1,10 phenanthroline)(9H-pyrido[3,4-b]indole)rhenium(I) trifluoromethanesulfonate hemihydrate'
_space_group_crystal_system monoclinic
_space_group_IT_number 14
_space_group_name_Hall '-P 2yn'
_space_group_name_H-M_alt 'P 1 21/n 1'
_symmetry_space_group_name_Hall '-P 2yn'
_symmetry_space_group_name_H-M 'P 1 21/n 1'
_atom_sites_solution_hydrogens geom
_atom_sites_solution_primary direct
_atom_sites_solution_secondary difmap
_audit_creation_method SHELXL-2014
_audit_update_record
;
2015-08-31 deposited with the CCDC.
2015-09-07 downloaded from the CCDC.
;
_cell_angle_alpha 90
_cell_angle_beta 94.139(2)
_cell_angle_gamma 90
_cell_formula_units_Z 4
_cell_length_a 11.7831(2)
_cell_length_b 13.8328(3)
_cell_length_c 17.5603(3)
_cell_measurement_reflns_used 5158
_cell_measurement_temperature 295(2)
_cell_measurement_theta_max 28.9030
_cell_measurement_theta_min 3.7830
_cell_volume 2854.75(9)
_computing_cell_refinement
;
CrysAlisPro, Agilent Technologies,
Version 1.171.37.31 (release 14-01-2014 CrysAlis171 .NET)
(compiled Jan 14 2014,18:38:05)
;
_computing_data_collection
;
CrysAlisPro, Agilent Technologies,
Version 1.171.37.31 (release 14-01-2014 CrysAlis171 .NET)
(compiled Jan 14 2014,18:38:05)
;
_computing_data_reduction
;
CrysAlisPro, Agilent Technologies,
Version 1.171.37.31 (release 14-01-2014 CrysAlis171 .NET)
(compiled Jan 14 2014,18:38:05)
;
_computing_molecular_graphics 'ORTEP-3 (Farrugia, 1997)'
_computing_publication_material 'SHELXL-2014 (Sheldrick, 2014)'
_computing_structure_refinement 'SHELXL-2014 (Sheldrick, 2014)'
_computing_structure_solution 'SHELXS-2014 (Sheldrick, 2014)'
_diffrn_ambient_temperature 295(2)
_diffrn_detector 'CCD plate'
_diffrn_detector_area_resol_mean 16.0604
_diffrn_detector_type Eos
_diffrn_measured_fraction_theta_full 0.997
_diffrn_measured_fraction_theta_max 0.990
_diffrn_measurement_device 'four-circle diffractometer'
_diffrn_measurement_device_type 'Xcalibur, Eos, Gemini'
_diffrn_radiation_monochromator graphite
_diffrn_radiation_probe x-ray
_diffrn_radiation_type MoK\a
_diffrn_radiation_wavelength 0.71073
_diffrn_reflns_av_R_equivalents 0.0317
_diffrn_reflns_av_unetI/netI 0.0383
_diffrn_reflns_laue_measured_fraction_full 0.997
_diffrn_reflns_laue_measured_fraction_max 0.990
_diffrn_reflns_limit_h_max 14
_diffrn_reflns_limit_h_min -15
_diffrn_reflns_limit_k_max 17
_diffrn_reflns_limit_k_min -16
_diffrn_reflns_limit_l_max 22
_diffrn_reflns_limit_l_min -20
_diffrn_reflns_number 16412
_diffrn_reflns_point_group_measured_fraction_full 0.997
_diffrn_reflns_point_group_measured_fraction_max 0.990
_diffrn_reflns_theta_full 25.242
_diffrn_reflns_theta_max 27.000
_diffrn_reflns_theta_min 2.945
_diffrn_source 'Enhance (Mo) X-ray Source'
_exptl_absorpt_coefficient_mu 4.397
_exptl_absorpt_correction_T_max 1.00000
_exptl_absorpt_correction_T_min 0.78617
_exptl_absorpt_correction_type multi-scan
_exptl_absorpt_process_details
;
CrysAlisPro, Agilent Technologies,
Version 1.171.37.31 (release 14-01-2014 CrysAlis171 .NET)
(compiled Jan 14 2014,18:38:05)
Empirical absorption correction using spherical harmonics,
 implemented in SCALE3 ABSPACK scaling algorithm.
;
_exptl_crystal_colour yellow
_exptl_crystal_density_diffrn 1.786
_exptl_crystal_description fragment
_exptl_crystal_F_000 1488
_exptl_crystal_recrystallization_method 'Re-crystallisation from solvent: Dichloromethane'
_exptl_crystal_size_max 0.331
_exptl_crystal_size_mid 0.194
_exptl_crystal_size_min 0.183
_platon_squeeze_details
;
;
_refine_diff_density_max 1.686
_refine_diff_density_min -0.573
_refine_diff_density_rms 0.103
_refine_ls_extinction_method none
_refine_ls_goodness_of_fit_ref 1.053
_refine_ls_hydrogen_treatment constr
_refine_ls_matrix_type full
_refine_ls_number_parameters 379
_refine_ls_number_reflns 6163
_refine_ls_number_restraints 0
_refine_ls_restrained_S_all 1.053
_refine_ls_R_factor_all 0.0441
_refine_ls_R_factor_gt 0.0305
_refine_ls_shift/su_max 0.001
_refine_ls_shift/su_mean 0.000
_refine_ls_structure_factor_coef Fsqd
_refine_ls_weighting_details 'w=1/[\s^2^(Fo^2^)+(0.0436P)^2^] where P=(Fo^2^+2Fc^2^)/3'
_refine_ls_weighting_scheme calc
_refine_ls_wR_factor_gt 0.0773
_refine_ls_wR_factor_ref 0.0834
_reflns_Friedel_coverage 0.000
_reflns_number_gt 4988
_reflns_number_total 6163
_reflns_threshold_expression 'I > 2\s(I)'
_cod_data_source_file c5dt02790j2.cif
_cod_data_source_block '[Re(CO)3(phen)(nHo)(CO)3]CF3SO3'
_cod_depositor_comments 'Adding full bibliography for 7036408--7036409.cif.'
_cod_database_code 7036408
_shelx_space_group_comment
;
The symmetry employed for this shelxl refinement is uniquely defined
by the following loop, which should always be used as a source of
symmetry information in preference to the above space-group names.
They are only intended as comments.
;
_shelx_estimated_absorpt_t_min 0.324
_shelx_estimated_absorpt_t_max 0.500
_shelxl_version_number 2014-3

loop_
_space_group_symop_operation_xyz
'x, y, z'
'-x+1/2, y+1/2, -z+1/2'
'-x, -y, -z'
'x-1/2, -y-1/2, z-1/2'

loop_
_atom_site_label
_atom_site_type_symbol
_atom_site_fract_x
_atom_site_fract_y
_atom_site_fract_z
_atom_site_U_iso_or_equiv
_atom_site_adp_type
_atom_site_occupancy
_atom_site_site_symmetry_order
_atom_site_calc_flag
_atom_site_refinement_flags_posn
_atom_site_refinement_flags_adp
C1 C 0.4102(5) 0.4526(4) 0.2252(3) 0.0609(13) Uani 1 1 d . .
C2 C 0.4653(4) 0.4006(3) 0.3696(3) 0.0401(9) Uani 1 1 d . .
C3 C 0.5688(4) 0.3148(3) 0.2599(3) 0.0441(10) Uani 1 1 d . .
C4 C 0.7246(3) 0.0319(3) 0.1397(3) 0.0465(11) Uani 1 1 d . .
C10 C 0.0577(4) 0.3872(4) 0.3445(3) 0.0561(12) Uani 1 1 d . .
H10 H 0.0237 0.4217 0.3822 0.067 Uiso 1 1 calc R U
C11 C 0.2229(3) 0.2349(3) 0.1812(2) 0.0345(8) Uani 1 1 d . .
C12 C 0.1607(4) 0.1777(3) 0.1262(2) 0.0372(9) Uani 1 1 d . .
C13 C 0.2219(4) 0.1279(3) 0.0733(2) 0.0438(10) Uani 1 1 d . .
H13 H 0.1845 0.0882 0.0368 0.053 Uiso 1 1 calc R U
C14 C 0.3374(4) 0.1383(3) 0.0760(2) 0.0502(11) Uani 1 1 d . .
H14 H 0.3789 0.1064 0.0406 0.060 Uiso 1 1 calc R U
C15 C 0.3933(4) 0.1968(3) 0.1320(3) 0.0474(11) Uani 1 1 d . .
H15 H 0.4720 0.2029 0.1329 0.057 Uiso 1 1 calc R U
C16 C 0.1642(3) 0.2859(3) 0.2368(2) 0.0346(8) Uani 1 1 d . .
C17 C 0.0451(4) 0.2818(3) 0.2355(2) 0.0425(10) Uani 1 1 d . .
C18 C -0.0082(4) 0.3345(3) 0.2914(3) 0.0543(12) Uani 1 1 d . .
H18 H -0.0870 0.3339 0.2925 0.065 Uiso 1 1 calc R U
C21 C 0.4241(4) 0.1104(3) 0.3244(3) 0.0457(11) Uani 1 1 d . .
H21 H 0.4541 0.1042 0.2771 0.055 Uiso 1 1 calc R U
C22 C 0.4129(4) 0.0281(3) 0.3675(3) 0.0476(11) Uani 1 1 d . .
H22 H 0.4353 -0.0316 0.3494 0.057 Uiso 1 1 calc R U
C23 C 0.3684(4) 0.0350(3) 0.4372(2) 0.0404(10) Uani 1 1 d . .
C24 C 0.3435(4) -0.0295(3) 0.4975(3) 0.0457(10) Uani 1 1 d . .
C25 C 0.3528(5) -0.1289(3) 0.5080(3) 0.0573(13) Uani 1 1 d . .
H25 H 0.3825 -0.1678 0.4711 0.069 Uiso 1 1 calc R U
C26 C 0.3171(6) -0.1686(3) 0.5742(4) 0.0685(16) Uani 1 1 d . .
H26 H 0.3217 -0.2352 0.5814 0.082 Uiso 1 1 calc R U
C27 C 0.2744(5) -0.1113(4) 0.6302(3) 0.0686(15) Uani 1 1 d . .
H27 H 0.2528 -0.1406 0.6746 0.082 Uiso 1 1 calc R U
C28 C 0.2628(5) -0.0128(4) 0.6225(3) 0.0589(13) Uani 1 1 d . .
H28 H 0.2327 0.0249 0.6601 0.071 Uiso 1 1 calc R U
C29 C 0.2986(4) 0.0277(3) 0.5553(3) 0.0466(11) Uani 1 1 d . .
C110 C 0.1751(4) 0.3883(3) 0.3413(2) 0.0489(11) Uani 1 1 d . .
H110 H 0.2184 0.4248 0.3772 0.059 Uiso 1 1 calc R U
C111 C -0.0153(4) 0.2260(3) 0.1778(3) 0.0471(11) Uani 1 1 d . .
H111 H -0.0943 0.2241 0.1758 0.057 Uiso 1 1 calc R U
C112 C 0.0396(4) 0.1757(3) 0.1260(3) 0.0468(11) Uani 1 1 d . .
H112 H -0.0021 0.1391 0.0894 0.056 Uiso 1 1 calc R U
C210 C 0.3385(4) 0.1289(3) 0.4614(2) 0.0391(9) Uani 1 1 d . .
C211 C 0.3523(3) 0.2080(3) 0.4162(2) 0.0398(9) Uani 1 1 d . .
H211 H 0.3325 0.2689 0.4334 0.048 Uiso 1 1 calc R U
F1 F 0.8233(3) 0.0436(2) 0.18246(17) 0.0716(8) Uani 1 1 d . .
F2 F 0.7251(3) -0.06337(19) 0.11934(18) 0.0752(9) Uani 1 1 d . .
F3 F 0.6439(3) 0.0366(2) 0.19208(17) 0.0746(9) Uani 1 1 d . .
N11 N 0.3379(3) 0.2438(2) 0.18382(18) 0.0368(7) Uani 1 1 d . .
N12 N 0.2285(3) 0.3393(2) 0.2889(2) 0.0373(8) Uani 1 1 d . .
N21 N 0.3942(3) 0.1989(2) 0.34677(19) 0.0378(8) Uani 1 1 d . .
N22 N 0.2985(3) 0.1236(2) 0.5327(2) 0.0466(9) Uani 1 1 d . .
H22A H 0.2770 0.1719 0.5590 0.056 Uiso 1 1 calc R U
O1 O 0.4064(5) 0.5267(3) 0.1965(3) 0.1020(16) Uani 1 1 d . .
O2 O 0.4994(3) 0.4390(2) 0.42345(18) 0.0567(8) Uani 1 1 d . .
O3 O 0.6636(3) 0.3081(3) 0.2490(2) 0.0652(10) Uani 1 1 d . .
O4 O 0.7933(3) 0.0942(2) 0.01890(18) 0.0558(8) Uani 1 1 d . .
O5 O 0.7000(3) 0.2036(2) 0.0998(2) 0.0638(9) Uani 1 1 d . .
O6 O 0.5912(3) 0.0781(3) 0.0316(2) 0.0699(10) Uani 1 1 d . .
Re Re 0.41115(2) 0.33151(2) 0.27864(2) 0.03757(7) Uani 1 1 d . .
S1 S 0.69951(9) 0.10994(7) 0.06466(6) 0.0390(2) Uani 1 1 d . .

loop_
_atom_site_aniso_label
_atom_site_aniso_U_11
_atom_site_aniso_U_22
_atom_site_aniso_U_33
_atom_site_aniso_U_23
_atom_site_aniso_U_13
_atom_site_aniso_U_12
C1 0.075(4) 0.054(3) 0.052(3) 0.000(3) -0.009(3) -0.011(3)
C2 0.036(2) 0.037(2) 0.048(2) -0.006(2) 0.0082(19) -0.0029(18)
C3 0.048(3) 0.046(3) 0.038(2) -0.008(2) 0.003(2) -0.010(2)
C4 0.028(2) 0.063(3) 0.049(2) -0.023(2) 0.0099(18) -0.0173(19)
C10 0.045(3) 0.067(3) 0.055(3) -0.016(3) 0.000(2) 0.015(2)
C11 0.038(2) 0.0278(19) 0.037(2) -0.0010(17) -0.0021(17) 0.0030(16)
C12 0.046(2) 0.030(2) 0.035(2) 0.0011(17) -0.0040(18) -0.0001(17)
C13 0.055(3) 0.036(2) 0.038(2) -0.007(2) -0.008(2) -0.002(2)
C14 0.060(3) 0.051(3) 0.039(2) -0.016(2) 0.002(2) 0.008(2)
C15 0.042(3) 0.055(3) 0.045(2) -0.006(2) 0.005(2) 0.001(2)
C16 0.040(2) 0.0297(19) 0.033(2) 0.0014(17) -0.0038(17) 0.0011(17)
C17 0.036(2) 0.040(2) 0.052(2) -0.002(2) -0.0009(19) 0.0012(19)
C18 0.037(2) 0.062(3) 0.064(3) -0.006(3) 0.005(2) 0.009(2)
C21 0.044(3) 0.049(3) 0.044(2) -0.015(2) 0.0036(19) 0.007(2)
C22 0.054(3) 0.037(2) 0.051(3) -0.013(2) 0.002(2) 0.008(2)
C23 0.038(2) 0.035(2) 0.047(2) -0.009(2) -0.0028(19) 0.0013(17)
C24 0.048(3) 0.036(2) 0.051(2) -0.006(2) -0.005(2) 0.0031(19)
C25 0.074(4) 0.036(2) 0.060(3) -0.010(2) -0.007(3) 0.006(2)
C26 0.095(5) 0.040(3) 0.069(4) 0.003(3) -0.011(3) 0.000(3)
C27 0.084(4) 0.057(3) 0.063(3) 0.011(3) -0.002(3) 0.000(3)
C28 0.068(3) 0.055(3) 0.054(3) 0.002(3) 0.006(2) 0.002(3)
C29 0.046(3) 0.045(2) 0.048(2) -0.003(2) -0.002(2) 0.006(2)
C110 0.052(3) 0.048(3) 0.045(2) -0.015(2) -0.006(2) 0.011(2)
C111 0.034(2) 0.045(3) 0.061(3) -0.001(2) -0.005(2) -0.0009(19)
C112 0.047(3) 0.040(2) 0.052(3) -0.003(2) -0.009(2) -0.010(2)
C210 0.038(2) 0.040(2) 0.040(2) -0.006(2) 0.0032(18) 0.0028(18)
C211 0.037(2) 0.036(2) 0.047(2) -0.009(2) 0.0026(18) 0.0053(18)
F1 0.0625(19) 0.088(2) 0.0621(17) 0.0218(16) -0.0123(14) -0.0132(16)
F2 0.100(3) 0.0445(16) 0.083(2) 0.0107(16) 0.0178(18) -0.0048(16)
F3 0.079(2) 0.090(2) 0.0580(17) 0.0040(16) 0.0285(16) -0.0221(18)
N11 0.0338(18) 0.0403(18) 0.0365(17) -0.0071(15) 0.0031(14) -0.0007(15)
N12 0.0368(19) 0.0373(18) 0.0369(18) -0.0092(15) -0.0033(15) 0.0047(14)
N21 0.0372(19) 0.0346(17) 0.0418(19) -0.0048(16) 0.0045(15) 0.0018(15)
N22 0.060(2) 0.0336(18) 0.047(2) -0.0034(17) 0.0121(18) 0.0085(17)
O1 0.151(5) 0.065(3) 0.087(3) 0.025(2) -0.007(3) -0.016(3)
O2 0.059(2) 0.066(2) 0.0453(18) -0.0202(17) 0.0034(15) -0.0165(17)
O3 0.041(2) 0.090(3) 0.067(2) -0.016(2) 0.0139(17) -0.0081(18)
O4 0.054(2) 0.065(2) 0.0515(18) 0.0104(17) 0.0191(15) 0.0031(17)
O5 0.084(3) 0.0410(17) 0.068(2) -0.0017(17) 0.0168(19) -0.0040(18)
O6 0.051(2) 0.089(3) 0.068(2) 0.001(2) -0.0092(17) -0.0101(19)
Re 0.03542(11) 0.03967(11) 0.03712(11) -0.00839(7) -0.00091(7) -0.00277(7)
S1 0.0364(5) 0.0391(5) 0.0420(5) -0.0037(5) 0.0057(4) -0.0048(4)

loop_
_atom_type_symbol
_atom_type_description
_atom_type_scat_dispersion_real
_atom_type_scat_dispersion_imag
_atom_type_scat_source
C C 0.0033 0.0016 'International Tables Vol C Tables 4.2.6.8 and 6.1.1.4'
F F 0.0171 0.0103 'International Tables Vol C Tables 4.2.6.8 and 6.1.1.4'
N N 0.0061 0.0033 'International Tables Vol C Tables 4.2.6.8 and 6.1.1.4'
O O 0.0106 0.0060 'International Tables Vol C Tables 4.2.6.8 and 6.1.1.4'
Re Re -1.0185 7.2310 'International Tables Vol C Tables 4.2.6.8 and 6.1.1.4'
S S 0.1246 0.1234 'International Tables Vol C Tables 4.2.6.8 and 6.1.1.4'
H H 0.0000 0.0000 'International Tables Vol C Tables 4.2.6.8 and 6.1.1.4'

loop_
_geom_angle_atom_site_label_1
_geom_angle_atom_site_label_2
_geom_angle_atom_site_label_3
_geom_angle
O1 C1 Re 176.2(5)
O2 C2 Re 178.0(4)
O3 C3 Re 177.7(4)
F1 C4 F2 104.0(4)
F1 C4 F3 103.5(3)
F2 C4 F3 103.8(4)
F1 C4 S1 116.5(3)
F2 C4 S1 114.2(3)
F3 C4 S1 113.4(3)
C18 C10 C110 119.5(4)
N11 C11 C16 117.7(3)
N11 C11 C12 122.8(4)
C16 C11 C12 119.5(4)
C13 C12 C11 117.6(4)
C13 C12 C112 123.6(4)
C11 C12 C112 118.8(4)
C14 C13 C12 119.1(4)
C13 C14 C15 120.2(4)
N11 C15 C14 122.3(4)
N12 C16 C17 122.6(4)
N12 C16 C11 117.1(4)
C17 C16 C11 120.3(3)
C16 C17 C18 117.6(4)
C16 C17 C111 118.8(4)
C18 C17 C111 123.6(4)
C10 C18 C17 119.3(4)
N21 C21 C22 123.8(4)
C23 C22 C21 119.4(4)
C22 C23 C24 136.9(4)
C22 C23 C210 116.9(4)
C24 C23 C210 106.2(4)
C25 C24 C29 119.1(4)
C25 C24 C23 134.1(4)
C29 C24 C23 106.8(4)
C26 C25 C24 118.7(5)
C25 C26 C27 121.2(5)
C26 C27 C28 122.4(5)
C29 C28 C27 116.4(5)
N22 C29 C28 129.2(4)
N22 C29 C24 108.8(4)
C28 C29 C24 122.1(4)
N12 C110 C10 122.8(4)
C112 C111 C17 121.4(4)
C111 C112 C12 121.2(4)
N22 C210 C211 129.4(4)
N22 C210 C23 109.6(4)
C211 C210 C23 121.0(4)
N21 C211 C210 120.9(4)
C15 N11 C11 118.1(3)
C15 N11 Re 127.4(3)
C11 N11 Re 114.5(2)
C110 N12 C16 118.1(4)
C110 N12 Re 126.9(3)
C16 N12 Re 114.9(3)
C21 N21 C211 118.0(4)
C21 N21 Re 124.4(3)
C211 N21 Re 117.6(3)
C210 N22 C29 108.6(4)
C1 Re C3 89.6(2)
C1 Re C2 87.86(19)
C3 Re C2 86.30(17)
C1 Re N12 91.5(2)
C3 Re N12 173.48(14)
C2 Re N12 100.17(15)
C1 Re N11 97.09(17)
C3 Re N11 97.82(15)
C2 Re N11 173.55(15)
N12 Re N11 75.66(12)
C1 Re N21 173.11(19)
C3 Re N21 96.83(16)
C2 Re N21 90.01(15)
N12 Re N21 82.39(12)
N11 Re N21 84.59(12)
O4 S1 O5 113.6(2)
O4 S1 O6 115.3(2)
O5 S1 O6 115.3(2)
O4 S1 C4 103.8(2)
O5 S1 C4 104.1(2)
O6 S1 C4 102.6(2)

loop_
_geom_bond_atom_site_label_1
_geom_bond_atom_site_label_2
_geom_bond_distance
C1 O1 1.142(6)
C1 Re 1.919(6)
C2 O2 1.132(5)
C2 Re 1.930(4)
C3 O3 1.151(6)
C3 Re 1.923(5)
C4 F1 1.348(5)
C4 F2 1.365(5)
C4 F3 1.371(5)
C4 S1 1.713(5)
C10 C18 1.377(7)
C10 C110 1.389(6)
C11 N11 1.358(5)
C11 C16 1.423(5)
C11 C12 1.413(5)
C12 C13 1.397(6)
C12 C112 1.427(6)
C13 C14 1.365(6)
C14 C15 1.401(6)
C15 N11 1.328(5)
C16 N12 1.364(5)
C16 C17 1.403(6)
C17 C18 1.407(6)
C17 C111 1.423(6)
C21 N21 1.340(5)
C21 C22 1.379(6)
C22 C23 1.368(6)
C23 C24 1.432(6)
C23 C210 1.419(6)
C24 C25 1.390(6)
C24 C29 1.419(6)
C25 C26 1.379(8)
C26 C27 1.385(8)
C27 C28 1.375(7)
C28 C29 1.399(7)
C29 N22 1.385(5)
C110 N12 1.336(5)
C111 C112 1.347(6)
C210 N22 1.371(5)
C210 C211 1.370(6)
C211 N21 1.354(5)
N11 Re 2.187(3)
N12 Re 2.176(4)
N21 Re 2.207(3)
O4 S1 1.429(3)
O5 S1 1.435(4)
O6 S1 1.433(3)

loop_
_platon_squeeze_void_nr
_platon_squeeze_void_average_x
_platon_squeeze_void_average_y
_platon_squeeze_void_average_z
_platon_squeeze_void_volume
_platon_squeeze_void_count_electrons
_platon_squeeze_void_content
1 0.000 0.000 0.500 151 27 ' '
2 0.500 0.500 0.000 151 27 ' '
